data_7054431
loop_
_publ_author_name
'Zhou, Hongbo'
'Wang, Yingying'
'Mou, Fangyou'
'Shen, Xiaoping'
'Liu, Yashu'

_publ_section_title
;
 Crystal structures and magneto-structural correlation analysis for
 several cyano-bridged bimetallic complexes based on MnIII--FeIIIsystems
;
_journal_issue 12
_journal_name_full 'New J. Chem.'
_journal_page_first 5925
_journal_paper_doi 10.1039/C4NJ01157K
_journal_volume 38
_journal_year 2014
_chemical_formula_moiety 'C55 H64 Fe Mn N8 O4, C2 H3 N, C H4 O, O, H2 O'
_chemical_formula_sum 'C58 H73 Fe Mn N9 O7'
_chemical_formula_weight 1119.04
_chemical_name_systematic
; 
 ? 
;
_space_group_IT_number 14
_symmetry_cell_setting monoclinic
_symmetry_space_group_name_Hall '-P 2yn'
_symmetry_space_group_name_H-M 'P 1 21/n 1'
_atom_sites_solution_hydrogens geom
_atom_sites_solution_primary direct
_atom_sites_solution_secondary difmap
_audit_creation_method SHELXL-97
_cell_angle_alpha 90.00
_cell_angle_beta 100.04(3)
_cell_angle_gamma 90.00
_cell_formula_units_Z 4
_cell_length_a 23.328(5)
_cell_length_b 10.078(2)
_cell_length_c 26.115(5)
_cell_measurement_reflns_used 22650
_cell_measurement_temperature 173(2)
_cell_measurement_theta_max 28.8799
_cell_measurement_theta_min 2.6773
_cell_volume 6046(2)
_computing_cell_refinement SMART
_computing_data_collection 'SMART (Bruker, 2000)'
_computing_molecular_graphics SHELXTL
_computing_publication_material SHELXTL
_computing_structure_refinement 'SHELXL-97 (Sheldrick, 1997)'
_computing_structure_solution 'SHELXS-97 (Sheldrick, 1990)'
_diffrn_ambient_temperature 173(2)
_diffrn_measured_fraction_theta_full 0.972
_diffrn_measured_fraction_theta_max 0.972
_diffrn_measurement_device_type 'Bruker Smart Aepex CCD'
_diffrn_measurement_method 'phi and omega scans'
_diffrn_radiation_monochromator graphite
_diffrn_radiation_source 'fine-focus sealed tube'
_diffrn_radiation_type MoK\a
_diffrn_radiation_wavelength 0.71073
_diffrn_reflns_av_R_equivalents 0.0482
_diffrn_reflns_av_unetI/netI 0.0745
_diffrn_reflns_limit_h_max 21
_diffrn_reflns_limit_h_min -28
_diffrn_reflns_limit_k_max 11
_diffrn_reflns_limit_k_min -12
_diffrn_reflns_limit_l_max 32
_diffrn_reflns_limit_l_min -32
_diffrn_reflns_number 27526
_diffrn_reflns_theta_full 26.00
_diffrn_reflns_theta_max 26.00
_diffrn_reflns_theta_min 3.17
_exptl_absorpt_coefficient_mu 0.505
_exptl_absorpt_correction_T_max 0.9050
_exptl_absorpt_correction_T_min 0.8800
_exptl_absorpt_correction_type multi-scan
_exptl_absorpt_process_details 'SADABS; Bruker, 2000'
_exptl_crystal_colour black
_exptl_crystal_density_diffrn 1.230
_exptl_crystal_density_method 'not measured'
_exptl_crystal_description block
_exptl_crystal_F_000 2364
_exptl_crystal_size_max 0.22
_exptl_crystal_size_mid 0.21
_exptl_crystal_size_min 0.18
_refine_diff_density_max 0.492
_refine_diff_density_min -0.494
_refine_diff_density_rms 0.078
_refine_ls_extinction_coef 0.0022(4)
_refine_ls_extinction_expression Fc^*^=kFc[1+0.001xFc^2^\l^3^/sin(2\q)]^-1/4^
_refine_ls_extinction_method SHELXL
_refine_ls_goodness_of_fit_ref 1.092
_refine_ls_hydrogen_treatment constr
_refine_ls_matrix_type full
_refine_ls_number_parameters 700
_refine_ls_number_reflns 11571
_refine_ls_number_restraints 0
_refine_ls_restrained_S_all 1.092
_refine_ls_R_factor_all 0.0742
_refine_ls_R_factor_gt 0.0594
_refine_ls_shift/su_max 0.001
_refine_ls_shift/su_mean 0.000
_refine_ls_structure_factor_coef Fsqd
_refine_ls_weighting_details 'calc w=1/[\s^2^(Fo^2^)+(0.0766P)^2^+1.8109P] where P=(Fo^2^+2Fc^2^)/3'
_refine_ls_weighting_scheme calc
_refine_ls_wR_factor_gt 0.1517
_refine_ls_wR_factor_ref 0.1696
_reflns_number_gt 9472
_reflns_number_total 11571
_reflns_threshold_expression >2sigma(I)
_cod_data_source_file c4nj01157k2.cif
_cod_data_source_block 4
_cod_depositor_comments 'Adding full bibliography for 7054428--7054433.cif.'
_cod_original_cell_volume 6045(2)
_cod_original_sg_symbol_H-M P21/n
_cod_database_code 7054431

loop_
_symmetry_equiv_pos_as_xyz
'x, y, z'
'-x+1/2, y+1/2, -z+1/2'
'-x, -y, -z'
'x-1/2, -y-1/2, z-1/2'

loop_
_atom_site_label
_atom_site_type_symbol
_atom_site_fract_x
_atom_site_fract_y
_atom_site_fract_z
_atom_site_U_iso_or_equiv
_atom_site_adp_type
_atom_site_occupancy
_atom_site_symmetry_multiplicity
_atom_site_calc_flag
_atom_site_refinement_flags
_atom_site_disorder_assembly
_atom_site_disorder_group
C1 C 0.72786(12) 0.3929(3) 0.03195(11) 0.0228(6) Uani 1 1 d . . .
C2 C 0.73895(14) 0.6444(3) 0.04824(13) 0.0302(7) Uani 1 1 d . . .
C3 C 0.65609(13) 0.3527(3) 0.10058(12) 0.0288(7) Uani 1 1 d . . .
C4 C 0.59001(13) 0.5323(3) -0.00827(13) 0.0332(7) Uani 1 1 d . . .
C5 C 0.60347(14) 0.4114(4) -0.03053(13) 0.0372(8) Uani 1 1 d . . .
H5 H 0.6345 0.3604 -0.0140 0.045 Uiso 1 1 calc R . .
C6 C 0.57135(15) 0.3688(4) -0.07606(14) 0.0448(9) Uani 1 1 d . . .
H6 H 0.5805 0.2883 -0.0900 0.054 Uiso 1 1 calc R . .
C7 C 0.52439(16) 0.4444(4) -0.10256(14) 0.0482(9) Uani 1 1 d . . .
H7 H 0.5035 0.4150 -0.1342 0.058 Uiso 1 1 calc R . .
C8 C 0.51010(15) 0.5590(4) -0.08172(14) 0.0471(9) Uani 1 1 d . . .
H8 H 0.4786 0.6074 -0.0989 0.057 Uiso 1 1 calc R . .
C9 C 0.54198(14) 0.6080(4) -0.03408(13) 0.0379(8) Uani 1 1 d . . .
C10 C 0.52668(15) 0.7250(4) -0.01138(15) 0.0455(9) Uani 1 1 d . . .
H10 H 0.4964 0.7772 -0.0285 0.055 Uiso 1 1 calc R . .
C11 C 0.55658(15) 0.7628(4) 0.03650(15) 0.0438(9) Uani 1 1 d . . .
H11 H 0.5458 0.8385 0.0529 0.053 Uiso 1 1 calc R . .
C12 C 0.60356(14) 0.6851(3) 0.06006(13) 0.0338(7) Uani 1 1 d . . .
C13 C 0.63493(13) 0.7181(3) 0.11347(13) 0.0321(7) Uani 1 1 d . . .
C14 C 0.71685(13) 0.6369(3) 0.17657(12) 0.0297(7) Uani 1 1 d . . .
C15 C 0.71436(16) 0.7146(4) 0.21919(14) 0.0454(9) Uani 1 1 d . . .
H15 H 0.6839 0.7746 0.2184 0.055 Uiso 1 1 calc R . .
C16 C 0.75694(16) 0.7050(4) 0.26381(15) 0.0490(10) Uani 1 1 d . . .
H16 H 0.7539 0.7577 0.2924 0.059 Uiso 1 1 calc R . .
C17 C 0.80297(15) 0.6199(3) 0.26633(13) 0.0387(8) Uani 1 1 d . . .
H17 H 0.8307 0.6150 0.2965 0.046 Uiso 1 1 calc R . .
C18 C 0.80841(14) 0.5392(3) 0.22298(12) 0.0298(7) Uani 1 1 d . . .
C19 C 0.76516(13) 0.5476(3) 0.17857(11) 0.0261(7) Uani 1 1 d . . .
C20 C 0.80988(13) 0.3903(3) 0.13510(12) 0.0281(7) Uani 1 1 d . . .
H20 H 0.8111 0.3391 0.1057 0.034 Uiso 1 1 calc R . .
C21 C 0.85469(13) 0.3759(3) 0.17797(12) 0.0308(7) Uani 1 1 d . . .
H21 H 0.8846 0.3157 0.1767 0.037 Uiso 1 1 calc R . .
C22 C 0.85443(14) 0.4502(3) 0.22156(12) 0.0322(7) Uani 1 1 d . . .
H22 H 0.8844 0.4420 0.2500 0.039 Uiso 1 1 calc R . .
C23 C 0.74519(19) 0.4039(5) -0.29648(15) 0.0682(14) Uani 1 1 d . . .
H23A H 0.7240 0.4279 -0.3301 0.102 Uiso 1 1 calc R . .
H23B H 0.7747 0.3402 -0.3005 0.102 Uiso 1 1 calc R . .
H23C H 0.7631 0.4816 -0.2794 0.102 Uiso 1 1 calc R . .
C24 C 0.67572(17) 0.2220(4) -0.29329(14) 0.0513(10) Uani 1 1 d . . .
H24A H 0.6492 0.1813 -0.2738 0.077 Uiso 1 1 calc R . .
H24B H 0.7055 0.1595 -0.2978 0.077 Uiso 1 1 calc R . .
H24C H 0.6550 0.2487 -0.3267 0.077 Uiso 1 1 calc R . .
C25 C 0.6564(2) 0.4450(5) -0.25872(19) 0.0865(17) Uani 1 1 d . . .
H25A H 0.6274 0.4044 -0.2419 0.130 Uiso 1 1 calc R . .
H25B H 0.6386 0.4754 -0.2926 0.130 Uiso 1 1 calc R . .
H25C H 0.6734 0.5189 -0.2384 0.130 Uiso 1 1 calc R . .
C26 C 0.70358(15) 0.3437(3) -0.26394(13) 0.0389(8) Uani 1 1 d . . .
C27 C 0.73486(14) 0.3018(3) -0.20976(12) 0.0316(7) Uani 1 1 d . . .
C28 C 0.70487(13) 0.2348(3) -0.17657(12) 0.0298(7) Uani 1 1 d . . .
H28 H 0.6654 0.2174 -0.1873 0.036 Uiso 1 1 calc R . .
C29 C 0.73228(12) 0.1922(3) -0.12707(11) 0.0259(6) Uani 1 1 d . . .
C30 C 0.79225(12) 0.2176(3) -0.10963(11) 0.0231(6) Uani 1 1 d . . .
C31 C 0.82435(13) 0.2867(3) -0.14321(11) 0.0258(6) Uani 1 1 d . . .
C32 C 0.79391(13) 0.3251(3) -0.19158(12) 0.0295(7) Uani 1 1 d . . .
H32 H 0.8146 0.3699 -0.2136 0.035 Uiso 1 1 calc R . .
C33 C 0.88925(13) 0.3180(3) -0.12564(12) 0.0297(7) Uani 1 1 d . . .
C34 C 0.91473(14) 0.3926(4) -0.16727(14) 0.0416(9) Uani 1 1 d . . .
H34A H 0.9086 0.3419 -0.1989 0.062 Uiso 1 1 calc R . .
H34B H 0.9557 0.4056 -0.1557 0.062 Uiso 1 1 calc R . .
H34C H 0.8959 0.4772 -0.1734 0.062 Uiso 1 1 calc R . .
C35 C 0.89769(15) 0.4039(3) -0.07698(13) 0.0373(8) Uani 1 1 d . . .
H35A H 0.9385 0.4169 -0.0647 0.056 Uiso 1 1 calc R . .
H35B H 0.8806 0.3606 -0.0505 0.056 Uiso 1 1 calc R . .
H35C H 0.8792 0.4883 -0.0850 0.056 Uiso 1 1 calc R . .
C36 C 0.92418(13) 0.1879(3) -0.11511(13) 0.0346(8) Uani 1 1 d . . .
H36A H 0.9195 0.1361 -0.1464 0.052 Uiso 1 1 calc R . .
H36B H 0.9101 0.1385 -0.0884 0.052 Uiso 1 1 calc R . .
H36C H 0.9646 0.2083 -0.1040 0.052 Uiso 1 1 calc R . .
C37 C 0.69737(13) 0.1152(3) -0.09759(12) 0.0282(7) Uani 1 1 d . . .
H37 H 0.6600 0.0928 -0.1139 0.034 Uiso 1 1 calc R . .
C38 C 0.67636(13) -0.0112(3) -0.02411(12) 0.0304(7) Uani 1 1 d . . .
H38A H 0.6866 -0.1037 -0.0275 0.036 Uiso 1 1 calc R . .
H38B H 0.6358 0.0007 -0.0396 0.036 Uiso 1 1 calc R . .
C39 C 0.68626(12) 0.0288(3) 0.03296(12) 0.0274(7) Uani 1 1 d . . .
H39A H 0.6655 0.1103 0.0373 0.033 Uiso 1 1 calc R . .
H39B H 0.6723 -0.0402 0.0536 0.033 Uiso 1 1 calc R . .
C40 C 0.77599(13) 0.0123(3) 0.09496(12) 0.0289(7) Uani 1 1 d . . .
H40 H 0.7538 -0.0298 0.1164 0.035 Uiso 1 1 calc R . .
C41 C 0.83684(13) 0.0312(3) 0.11542(12) 0.0269(7) Uani 1 1 d . . .
C42 C 0.87413(13) 0.1079(3) 0.08920(11) 0.0252(6) Uani 1 1 d . . .
C43 C 0.93271(12) 0.1286(3) 0.11285(11) 0.0237(6) Uani 1 1 d . . .
C44 C 0.95203(13) 0.0653(3) 0.16035(11) 0.0276(7) Uani 1 1 d . . .
H44 H 0.9908 0.0765 0.1758 0.033 Uiso 1 1 calc R . .
C45 C 0.91689(13) -0.0139(3) 0.18622(12) 0.0294(7) Uani 1 1 d . . .
C46 C 0.85962(14) -0.0271(3) 0.16334(12) 0.0308(7) Uani 1 1 d . . .
H46 H 0.8350 -0.0766 0.1803 0.037 Uiso 1 1 calc R . .
C47 C 0.94086(14) -0.0866(4) 0.23792(12) 0.0361(8) Uani 1 1 d . . .
C48 C 0.90557(16) -0.0446(5) 0.27950(13) 0.0551(11) Uani 1 1 d . . .
H48A H 0.9192 -0.0923 0.3111 0.083 Uiso 1 1 calc R . .
H48B H 0.8652 -0.0642 0.2676 0.083 Uiso 1 1 calc R . .
H48C H 0.9103 0.0489 0.2858 0.083 Uiso 1 1 calc R . .
C49 C 0.93478(17) -0.2354(4) 0.22803(16) 0.0577(11) Uani 1 1 d . . .
H49A H 0.9581 -0.2609 0.2028 0.087 Uiso 1 1 calc R . .
H49B H 0.8947 -0.2565 0.2152 0.087 Uiso 1 1 calc R . .
H49C H 0.9477 -0.2825 0.2599 0.087 Uiso 1 1 calc R . .
C50 C 1.00528(15) -0.0567(4) 0.25741(13) 0.0441(9) Uani 1 1 d . . .
H50A H 1.0182 -0.1033 0.2894 0.066 Uiso 1 1 calc R . .
H50B H 1.0104 0.0369 0.2632 0.066 Uiso 1 1 calc R . .
H50C H 1.0277 -0.0850 0.2319 0.066 Uiso 1 1 calc R . .
C51 C 1.03423(13) 0.2261(3) 0.11935(12) 0.0330(7) Uani 1 1 d . . .
H51A H 1.0316 0.2645 0.1525 0.050 Uiso 1 1 calc R . .
H51B H 1.0581 0.2812 0.1017 0.050 Uiso 1 1 calc R . .
H51C H 1.0512 0.1393 0.1244 0.050 Uiso 1 1 calc R . .
C52 C 0.97329(12) 0.2152(3) 0.08663(11) 0.0252(6) Uani 1 1 d . . .
C53 C 0.94909(14) 0.3572(3) 0.07812(13) 0.0349(8) Uani 1 1 d . . .
H53A H 0.9112 0.3543 0.0568 0.052 Uiso 1 1 calc R . .
H53B H 0.9747 0.4094 0.0612 0.052 Uiso 1 1 calc R . .
H53C H 0.9463 0.3964 0.1111 0.052 Uiso 1 1 calc R . .
C54 C 0.97977(14) 0.1539(3) 0.03434(12) 0.0336(7) Uani 1 1 d . . .
H54A H 0.9940 0.0647 0.0397 0.050 Uiso 1 1 calc R . .
H54B H 1.0068 0.2055 0.0188 0.050 Uiso 1 1 calc R . .
H54C H 0.9426 0.1532 0.0117 0.050 Uiso 1 1 calc R . .
C55 C 0.8725(5) -0.1292(9) -0.0245(5) 0.049(3) Uiso 0.463(16) 1 d P A 1
H55A H 0.8895 -0.0652 -0.0447 0.073 Uiso 0.463(16) 1 calc PR A 1
H55B H 0.8725 -0.2149 -0.0406 0.073 Uiso 0.463(16) 1 calc PR A 1
H55C H 0.8949 -0.1329 0.0100 0.073 Uiso 0.463(16) 1 calc PR A 1
C56 C 0.2762(2) 0.4398(5) 0.10142(18) 0.0744(14) Uani 1 1 d . . .
H56A H 0.2759 0.4881 0.1331 0.112 Uiso 1 1 calc R . .
H56B H 0.2397 0.3944 0.0916 0.112 Uiso 1 1 calc R . .
H56C H 0.2817 0.5004 0.0743 0.112 Uiso 1 1 calc R . .
H57A H 0.5256 0.8443 0.2128 0.112 Uiso 1 1 d R . .
H57B H 0.4909 0.9499 0.2394 0.112 Uiso 1 1 d R . .
H57C H 0.4898 0.8007 0.2551 0.112 Uiso 1 1 d R . .
C57 C 0.4892(3) 0.8577(6) 0.2305(2) 0.0972(19) Uani 1 1 d . . .
C58 C 0.3222(3) 0.3459(5) 0.1092(2) 0.0827(16) Uani 1 1 d . . .
C55' C 0.8478(5) -0.1370(8) -0.0507(4) 0.058(3) Uiso 0.537(16) 1 d P A 2
H55D H 0.8162 -0.1603 -0.0780 0.087 Uiso 0.537(16) 1 calc PR A 2
H55E H 0.8702 -0.2149 -0.0395 0.087 Uiso 0.537(16) 1 calc PR A 2
H55F H 0.8722 -0.0727 -0.0635 0.087 Uiso 0.537(16) 1 calc PR A 2
Fe1 Fe 0.697015(18) 0.50809(4) 0.080007(16) 0.02425(14) Uani 1 1 d . . .
Mn1 Mn 0.788683(18) 0.12255(4) -0.005893(17) 0.02308(14) Uani 1 1 d . . .
N1 N 0.74933(11) 0.3230(3) 0.00608(10) 0.0285(6) Uani 1 1 d . A .
N2 N 0.76369(13) 0.7245(3) 0.03050(12) 0.0437(7) Uani 1 1 d . . .
N3 N 0.63159(12) 0.2609(3) 0.11167(11) 0.0362(7) Uani 1 1 d . . .
N4 N 0.62168(11) 0.5752(3) 0.03832(10) 0.0290(6) Uani 1 1 d . . .
N5 N 0.67811(11) 0.6296(2) 0.12929(10) 0.0304(6) Uani 1 1 d . . .
N6 N 0.76600(11) 0.4732(2) 0.13454(10) 0.0263(6) Uani 1 1 d . . .
N7 N 0.71379(10) 0.0748(2) -0.05034(9) 0.0250(5) Uani 1 1 d . A .
N8 N 0.74943(10) 0.0484(2) 0.04961(9) 0.0243(5) Uani 1 1 d . A .
N9 N 0.3614(2) 0.2696(6) 0.1190(2) 0.1038(16) Uani 1 1 d . . .
O1 O 0.62194(11) 0.8152(2) 0.13807(10) 0.0500(7) Uani 1 1 d . . .
O2 O 0.85459(9) 0.1644(2) 0.04323(8) 0.0296(5) Uani 1 1 d . A .
O3 O 0.81996(8) 0.1760(2) -0.06369(7) 0.0247(4) Uani 1 1 d . A .
O4 O 0.8130(3) -0.0904(5) -0.0219(3) 0.0267(17) Uiso 0.463(16) 1 d P A 1
H4X H 0.8000 -0.1475 -0.0010 0.032 Uiso 0.463(16) 1 d PR A 1
O5 O 0.55697(12) 0.0495(3) 0.12598(16) 0.0896(13) Uani 1 1 d . . .
H5X H 0.5806 0.1083 0.1189 0.107 Uiso 1 1 d R . .
H5Y H 0.5773 -0.0209 0.1301 0.107 Uiso 1 1 d R . .
O6 O 0.44038(13) 0.0371(3) 0.12249(14) 0.0834(11) Uani 1 1 d . . .
H6X H 0.4293 0.1108 0.1337 0.100 Uiso 1 1 d R . .
H6Y H 0.4764 0.0491 0.1224 0.100 Uiso 1 1 d R . .
O7 O 0.44145(16) 0.8389(4) 0.19257(18) 0.1108(15) Uani 1 1 d . . .
H7X H 0.4409 0.9029 0.1704 0.133 Uiso 1 1 d R . .
O4' O 0.8250(2) -0.0819(5) -0.0078(2) 0.0234(14) Uiso 0.537(16) 1 d P A 2
H4Y H 0.8019 -0.1380 0.0021 0.028 Uiso 0.537(16) 1 d PR A 2

loop_
_atom_site_aniso_label
_atom_site_aniso_U_11
_atom_site_aniso_U_22
_atom_site_aniso_U_33
_atom_site_aniso_U_23
_atom_site_aniso_U_13
_atom_site_aniso_U_12
C1 0.0233(15) 0.0217(15) 0.0232(14) 0.0037(13) 0.0034(12) -0.0004(12)
C2 0.0328(17) 0.0237(16) 0.0352(18) 0.0014(14) 0.0092(14) 0.0044(13)
C3 0.0304(17) 0.0302(17) 0.0256(16) -0.0002(14) 0.0046(13) 0.0031(13)
C4 0.0257(16) 0.041(2) 0.0319(17) 0.0067(15) 0.0031(13) -0.0010(14)
C5 0.0288(17) 0.046(2) 0.0353(18) -0.0007(16) 0.0025(14) 0.0045(15)
C6 0.036(2) 0.055(2) 0.042(2) -0.0057(18) 0.0020(16) 0.0038(17)
C7 0.039(2) 0.068(3) 0.035(2) 0.002(2) 0.0002(16) -0.0015(19)
C8 0.034(2) 0.063(3) 0.040(2) 0.016(2) -0.0043(16) 0.0063(18)
C9 0.0303(18) 0.047(2) 0.0367(19) 0.0119(17) 0.0075(15) 0.0015(15)
C10 0.0340(19) 0.048(2) 0.054(2) 0.0132(19) 0.0054(17) 0.0132(16)
C11 0.042(2) 0.039(2) 0.051(2) 0.0077(18) 0.0105(17) 0.0157(16)
C12 0.0340(18) 0.0277(17) 0.0405(19) 0.0061(15) 0.0082(15) 0.0031(13)
C13 0.0314(17) 0.0310(18) 0.0362(18) 0.0025(15) 0.0122(14) 0.0037(13)
C14 0.0305(17) 0.0266(16) 0.0325(17) -0.0046(14) 0.0068(14) 0.0003(13)
C15 0.048(2) 0.037(2) 0.049(2) -0.0122(18) 0.0016(17) 0.0126(16)
C16 0.053(2) 0.048(2) 0.044(2) -0.0221(19) 0.0029(18) 0.0056(18)
C17 0.043(2) 0.040(2) 0.0325(18) -0.0071(16) 0.0071(15) 0.0007(15)
C18 0.0343(17) 0.0282(16) 0.0277(16) 0.0015(14) 0.0077(13) -0.0069(13)
C19 0.0299(16) 0.0245(16) 0.0258(16) -0.0012(13) 0.0101(13) -0.0038(12)
C20 0.0300(16) 0.0281(16) 0.0267(16) 0.0001(13) 0.0058(13) 0.0023(13)
C21 0.0280(16) 0.0331(18) 0.0323(17) 0.0014(14) 0.0079(13) 0.0018(13)
C22 0.0298(17) 0.0335(18) 0.0310(17) 0.0017(15) -0.0013(13) -0.0028(13)
C23 0.074(3) 0.081(3) 0.041(2) 0.028(2) -0.013(2) -0.033(3)
C24 0.060(3) 0.055(2) 0.0328(19) 0.0076(18) -0.0094(17) -0.014(2)
C25 0.105(4) 0.075(3) 0.068(3) 0.015(3) -0.017(3) 0.044(3)
C26 0.041(2) 0.0369(19) 0.0352(19) 0.0112(16) -0.0046(15) -0.0061(15)
C27 0.0362(18) 0.0246(16) 0.0309(17) 0.0019(14) -0.0030(14) -0.0004(13)
C28 0.0268(16) 0.0251(16) 0.0355(17) -0.0009(14) -0.0001(13) -0.0009(12)
C29 0.0258(15) 0.0246(15) 0.0270(15) -0.0032(13) 0.0043(12) 0.0013(12)
C30 0.0234(15) 0.0186(14) 0.0264(15) -0.0036(12) 0.0015(12) 0.0011(11)
C31 0.0278(16) 0.0208(15) 0.0278(16) 0.0007(13) 0.0021(12) -0.0007(12)
C32 0.0337(17) 0.0257(16) 0.0296(16) 0.0053(14) 0.0065(13) -0.0031(13)
C33 0.0284(16) 0.0277(16) 0.0326(17) 0.0039(14) 0.0040(13) -0.0017(13)
C34 0.0316(18) 0.050(2) 0.043(2) 0.0144(18) 0.0052(15) -0.0088(15)
C35 0.0366(18) 0.0328(18) 0.0407(19) -0.0032(16) 0.0016(15) -0.0117(14)
C36 0.0291(17) 0.0380(19) 0.0371(18) 0.0074(16) 0.0071(14) 0.0026(14)
C37 0.0253(16) 0.0267(16) 0.0313(17) -0.0044(14) 0.0015(13) -0.0023(12)
C38 0.0234(16) 0.0328(17) 0.0358(18) 0.0008(14) 0.0077(13) -0.0075(12)
C39 0.0207(15) 0.0302(16) 0.0330(17) 0.0016(14) 0.0095(13) -0.0039(12)
C40 0.0317(17) 0.0272(16) 0.0280(16) 0.0036(13) 0.0059(13) -0.0038(13)
C41 0.0238(15) 0.0289(16) 0.0294(16) 0.0019(14) 0.0081(13) -0.0031(12)
C42 0.0269(16) 0.0241(16) 0.0254(15) 0.0007(13) 0.0068(12) -0.0001(12)
C43 0.0244(15) 0.0236(15) 0.0239(15) -0.0018(12) 0.0061(12) -0.0017(11)
C44 0.0255(16) 0.0307(17) 0.0263(15) -0.0003(14) 0.0037(12) -0.0006(12)
C45 0.0306(17) 0.0351(18) 0.0234(16) 0.0016(14) 0.0076(13) 0.0019(13)
C46 0.0320(17) 0.0328(17) 0.0278(16) 0.0055(14) 0.0058(13) -0.0052(13)
C47 0.0349(18) 0.045(2) 0.0270(17) 0.0113(16) 0.0006(14) -0.0019(15)
C48 0.042(2) 0.096(3) 0.0280(19) 0.017(2) 0.0093(16) -0.003(2)
C49 0.055(3) 0.051(2) 0.062(3) 0.026(2) -0.002(2) -0.0021(19)
C50 0.040(2) 0.061(2) 0.0304(18) 0.0154(18) 0.0022(15) -0.0004(17)
C51 0.0257(16) 0.0425(19) 0.0305(17) 0.0009(15) 0.0039(13) -0.0062(14)
C52 0.0239(15) 0.0276(16) 0.0243(15) 0.0010(13) 0.0050(12) -0.0016(12)
C53 0.0327(18) 0.0313(18) 0.0426(19) 0.0054(15) 0.0122(15) -0.0075(14)
C54 0.0315(17) 0.044(2) 0.0286(17) -0.0016(15) 0.0127(14) -0.0037(14)
C56 0.101(4) 0.063(3) 0.063(3) 0.005(3) 0.026(3) 0.020(3)
C57 0.099(4) 0.098(4) 0.086(4) 0.026(3) -0.006(3) -0.031(3)
C58 0.099(4) 0.064(3) 0.099(4) 0.007(3) 0.054(4) 0.013(3)
Fe1 0.0270(3) 0.0203(2) 0.0264(3) 0.00138(18) 0.00726(19) 0.00070(16)
Mn1 0.0212(2) 0.0239(3) 0.0246(3) 0.00122(19) 0.00522(19) -0.00228(17)
N1 0.0290(14) 0.0268(14) 0.0294(14) 0.0006(12) 0.0042(11) -0.0004(11)
N2 0.0502(18) 0.0303(16) 0.0558(19) 0.0069(15) 0.0234(15) -0.0015(14)
N3 0.0411(16) 0.0308(15) 0.0406(16) 0.0029(13) 0.0180(13) -0.0026(13)
N4 0.0281(14) 0.0290(14) 0.0322(14) 0.0043(12) 0.0116(11) 0.0007(11)
N5 0.0325(15) 0.0258(14) 0.0324(14) 0.0019(12) 0.0046(12) 0.0022(11)
N6 0.0307(14) 0.0214(13) 0.0272(13) -0.0004(11) 0.0064(11) -0.0009(10)
N7 0.0217(12) 0.0263(13) 0.0284(13) -0.0024(11) 0.0084(10) -0.0030(10)
N8 0.0213(13) 0.0246(13) 0.0281(13) -0.0002(11) 0.0076(10) -0.0028(10)
N9 0.102(4) 0.100(4) 0.117(4) -0.008(3) 0.039(3) 0.003(3)
O1 0.0597(17) 0.0356(14) 0.0531(16) -0.0082(13) 0.0053(13) 0.0219(12)
O2 0.0275(11) 0.0308(12) 0.0297(11) 0.0096(10) 0.0029(9) -0.0048(9)
O3 0.0219(10) 0.0280(11) 0.0247(10) 0.0025(9) 0.0049(8) -0.0012(8)
O5 0.0422(17) 0.0306(15) 0.203(4) 0.012(2) 0.043(2) 0.0028(12)
O6 0.0451(18) 0.084(2) 0.111(3) 0.011(2) -0.0136(18) -0.0110(16)
O7 0.072(2) 0.117(3) 0.133(4) 0.031(3) -0.012(2) -0.045(2)

loop_
_atom_type_symbol
_atom_type_description
_atom_type_scat_dispersion_real
_atom_type_scat_dispersion_imag
_atom_type_scat_source
C C 0.0033 0.0016 'International Tables Vol C Tables 4.2.6.8 and 6.1.1.4'
H H 0.0000 0.0000 'International Tables Vol C Tables 4.2.6.8 and 6.1.1.4'
N N 0.0061 0.0033 'International Tables Vol C Tables 4.2.6.8 and 6.1.1.4'
O O 0.0106 0.0060 'International Tables Vol C Tables 4.2.6.8 and 6.1.1.4'
Mn Mn 0.3368 0.7283 'International Tables Vol C Tables 4.2.6.8 and 6.1.1.4'
Fe Fe 0.3463 0.8444 'International Tables Vol C Tables 4.2.6.8 and 6.1.1.4'

loop_
_geom_angle_atom_site_label_1
_geom_angle_atom_site_label_2
_geom_angle_atom_site_label_3
_geom_angle
N1 C1 Fe1 175.3(3)
N2 C2 Fe1 178.9(3)
N3 C3 Fe1 178.7(3)
N4 C4 C5 120.8(3)
N4 C4 C9 120.4(3)
C5 C4 C9 118.8(3)
C6 C5 C4 120.4(3)
C5 C6 C7 121.4(4)
C8 C7 C6 119.4(3)
C7 C8 C9 121.6(3)
C10 C9 C8 122.2(3)
C10 C9 C4 119.4(3)
C8 C9 C4 118.4(3)
C11 C10 C9 119.6(3)
C10 C11 C12 118.6(3)
N4 C12 C11 123.7(3)
N4 C12 C13 116.0(3)
C11 C12 C13 120.3(3)
O1 C13 N5 126.8(3)
O1 C13 C12 122.4(3)
N5 C13 C12 110.8(3)
C15 C14 N5 129.4(3)
C15 C14 C19 118.2(3)
N5 C14 C19 112.4(3)
C14 C15 C16 120.9(3)
C17 C16 C15 121.5(3)
C16 C17 C18 120.0(3)
C19 C18 C22 117.4(3)
C19 C18 C17 118.3(3)
C22 C18 C17 124.3(3)
N6 C19 C18 123.1(3)
N6 C19 C14 115.9(3)
C18 C19 C14 121.0(3)
N6 C20 C21 123.0(3)
C22 C21 C20 120.0(3)
C21 C22 C18 119.2(3)
C23 C26 C25 108.9(4)
C23 C26 C24 107.2(3)
C25 C26 C24 109.3(3)
C23 C26 C27 112.2(3)
C25 C26 C27 109.7(3)
C24 C26 C27 109.5(3)
C28 C27 C32 116.5(3)
C28 C27 C26 120.1(3)
C32 C27 C26 123.3(3)
C27 C28 C29 121.8(3)
C28 C29 C30 120.4(3)
C28 C29 C37 116.6(3)
C30 C29 C37 122.9(3)
O3 C30 C29 122.1(3)
O3 C30 C31 118.9(2)
C29 C30 C31 119.0(3)
C32 C31 C30 116.9(3)
C32 C31 C33 122.3(3)
C30 C31 C33 120.8(3)
C31 C32 C27 125.4(3)
C35 C33 C34 107.8(3)
C35 C33 C31 110.1(3)
C34 C33 C31 112.0(3)
C35 C33 C36 110.3(3)
C34 C33 C36 106.6(3)
C31 C33 C36 109.9(2)
N7 C37 C29 125.4(3)
N7 C38 C39 107.3(2)
N8 C39 C38 107.3(2)
N8 C40 C41 126.0(3)
C46 C41 C42 119.2(3)
C46 C41 C40 118.2(3)
C42 C41 C40 122.6(3)
O2 C42 C43 118.9(3)
O2 C42 C41 121.5(3)
C43 C42 C41 119.6(3)
C44 C43 C42 117.2(3)
C44 C43 C52 121.8(3)
C42 C43 C52 120.9(3)
C43 C44 C45 124.3(3)
C46 C45 C44 116.9(3)
C46 C45 C47 120.6(3)
C44 C45 C47 122.5(3)
C45 C46 C41 122.5(3)
C49 C47 C50 107.9(3)
C49 C47 C48 110.3(3)
C50 C47 C48 109.1(3)
C49 C47 C45 108.0(3)
C50 C47 C45 112.4(3)
C48 C47 C45 109.2(3)
C51 C52 C54 107.5(2)
C51 C52 C43 112.2(2)
C54 C52 C43 109.5(2)
C51 C52 C53 107.2(2)
C54 C52 C53 109.7(3)
C43 C52 C53 110.7(2)
N9 C58 C56 175.7(7)
N5 Fe1 C1 171.69(12)
N5 Fe1 C2 91.57(12)
C1 Fe1 C2 82.88(12)
N5 Fe1 C3 98.56(12)
C1 Fe1 C3 87.28(12)
C2 Fe1 C3 169.61(13)
N5 Fe1 N6 83.23(11)
C1 Fe1 N6 90.71(11)
C2 Fe1 N6 91.49(12)
C3 Fe1 N6 91.97(11)
N5 Fe1 N4 82.24(11)
C1 Fe1 N4 103.79(11)
C2 Fe1 N4 89.35(12)
C3 Fe1 N4 89.76(11)
N6 Fe1 N4 165.46(11)
O3 Mn1 O2 95.69(9)
O3 Mn1 N7 91.46(9)
O2 Mn1 N7 172.75(9)
O3 Mn1 N8 172.55(9)
O2 Mn1 N8 90.72(9)
N7 Mn1 N8 82.22(10)
O3 Mn1 O4' 92.57(14)
O2 Mn1 O4' 87.34(19)
N7 Mn1 O4' 93.55(19)
N8 Mn1 O4' 83.91(14)
O3 Mn1 N1 94.56(9)
O2 Mn1 N1 90.50(9)
N7 Mn1 N1 87.73(10)
N8 Mn1 N1 89.17(10)
O4' Mn1 N1 172.72(15)
O3 Mn1 O4 88.75(16)
O2 Mn1 O4 97.9(2)
N7 Mn1 O4 83.4(2)
N8 Mn1 O4 86.61(16)
O4' Mn1 O4 10.91(17)
N1 Mn1 O4 170.6(2)
C1 N1 Mn1 149.0(2)
C12 N4 C4 118.1(3)
C12 N4 Fe1 110.9(2)
C4 N4 Fe1 130.8(2)
C13 N5 C14 124.5(3)
C13 N5 Fe1 118.0(2)
C14 N5 Fe1 116.4(2)
C20 N6 C19 117.4(3)
C20 N6 Fe1 130.6(2)
C19 N6 Fe1 112.01(19)
C37 N7 C38 121.7(3)
C37 N7 Mn1 124.5(2)
C38 N7 Mn1 113.72(18)
C40 N8 C39 121.9(3)
C40 N8 Mn1 124.5(2)
C39 N8 Mn1 113.47(18)
C42 O2 Mn1 129.17(19)
C30 O3 Mn1 128.64(18)
C55 O4 Mn1 122.1(6)
C55' O4' Mn1 124.7(5)

loop_
_geom_bond_atom_site_label_1
_geom_bond_atom_site_label_2
_geom_bond_distance
C1 N1 1.150(4)
C1 Fe1 1.938(3)
C2 N2 1.137(4)
C2 Fe1 1.953(3)
C3 N3 1.151(4)
C3 Fe1 1.957(3)
C4 N4 1.378(4)
C4 C5 1.409(5)
C4 C9 1.424(4)
C5 C6 1.360(5)
C6 C7 1.412(5)
C7 C8 1.344(6)
C8 C9 1.422(5)
C9 C10 1.394(5)
C10 C11 1.375(5)
C11 C12 1.399(4)
C12 N4 1.346(4)
C12 C13 1.495(5)
C13 O1 1.236(4)
C13 N5 1.355(4)
C14 C15 1.370(5)
C14 N5 1.399(4)
C14 C19 1.436(4)
C15 C16 1.396(5)
C16 C17 1.367(5)
C17 C18 1.417(4)
C18 C19 1.401(4)
C18 C22 1.405(4)
C19 N6 1.376(4)
C20 N6 1.319(4)
C20 C21 1.400(4)
C21 C22 1.363(4)
C23 C26 1.523(5)
C24 C26 1.530(5)
C25 C26 1.525(6)
C26 C27 1.534(4)
C27 C28 1.381(4)
C27 C32 1.396(4)
C28 C29 1.406(4)
C29 C30 1.417(4)
C29 C37 1.441(4)
C30 O3 1.328(3)
C30 C31 1.430(4)
C31 C32 1.392(4)
C31 C33 1.536(4)
C33 C35 1.522(4)
C33 C34 1.525(4)
C33 C36 1.543(4)
C37 N7 1.293(4)
C38 N7 1.480(4)
C38 C39 1.522(4)
C39 N8 1.475(3)
C40 N8 1.289(4)
C40 C41 1.440(4)
C41 C46 1.400(4)
C41 C42 1.425(4)
C42 O2 1.335(3)
C42 C43 1.414(4)
C43 C44 1.398(4)
C43 C52 1.533(4)
C44 C45 1.399(4)
C45 C46 1.372(4)
C45 C47 1.552(4)
C47 C49 1.523(5)
C47 C50 1.530(5)
C47 C48 1.532(5)
C51 C52 1.529(4)
C52 C54 1.530(4)
C52 C53 1.540(4)
C55 O4 1.456(12)
C56 C58 1.419(7)
C57 O7 1.369(6)
C58 N9 1.188(6)
C55' O4' 1.434(11)
Fe1 N5 1.884(3)
Fe1 N6 1.986(3)
Fe1 N4 2.016(3)
Mn1 O3 1.867(2)
Mn1 O2 1.871(2)
Mn1 N7 1.981(2)
Mn1 N8 1.990(2)
Mn1 O4' 2.231(5)
Mn1 N1 2.263(3)
Mn1 O4 2.277(6)
